data_2011803
loop_
_publ_author_name
'Foces-Foces, C.'

_publ_section_title
;
 Three 1,6-anhydro-\b-<small>D</small>-glycopyranose derivatives
;
_journal_issue 3
_journal_name_full 'Acta Crystallographica Section C'
_journal_page_first 298
_journal_page_last 301
_journal_paper_doi 10.1107/S0108270100019065
_journal_volume 57
_journal_year 2001
_chemical_formula_moiety 'C13 H16 O5'
_chemical_formula_sum 'C13 H16 O5'
_chemical_formula_weight 252.27
_chemical_melting_point 395.5(5)
_chemical_name_systematic 1,6-anhydro-4-O-benzyl-\b-D-mannopyranose
_space_group_IT_number 5
_symmetry_cell_setting monoclinic
_symmetry_space_group_name_Hall 'C 2y'
_symmetry_space_group_name_H-M 'C 1 2 1'
_cell_angle_alpha 90
_cell_angle_beta 100.295(6)
_cell_angle_gamma 90
_cell_formula_units_Z 4
_cell_length_a 11.9752(5)
_cell_length_b 5.7487(2)
_cell_length_c 18.0759(14)
_cell_measurement_reflns_used 48
_cell_measurement_temperature 293
_cell_measurement_theta_max 45
_cell_measurement_theta_min 2
_cell_volume 1224.34(12)
_computing_cell_refinement 'LSUCRE (Appleman, 1984)'
_computing_data_collection 'Philips PW1100 software (Hornstra & Vossers, 1973)'
_computing_data_reduction 'Xtal3.6 (Hall et al., 1999)'
_computing_molecular_graphics Xtal3.6
_computing_publication_material 'BONDLA and CIFIO in Xtal3.6'
_computing_structure_refinement 'CRYLSQ in Xtal3.6'
_computing_structure_solution 'SIR97 (Altomare et al., 1997)'
_diffrn_ambient_temperature 293
_diffrn_measurement_device_type 'Philips PW1100 four-circle'
_diffrn_measurement_method '\w/2\q scans'
_diffrn_radiation_monochromator graphite
_diffrn_radiation_source 'X-ray tube'
_diffrn_radiation_type 'Cu K\a'
_diffrn_radiation_wavelength 1.54178
_diffrn_reflns_av_R_equivalents .033
_diffrn_reflns_av_sigmaI/netI .031
_diffrn_reflns_limit_h_max 14
_diffrn_reflns_limit_h_min -14
_diffrn_reflns_limit_k_max 6
_diffrn_reflns_limit_k_min -6
_diffrn_reflns_limit_l_max 21
_diffrn_reflns_limit_l_min -21
_diffrn_reflns_number 2496
_diffrn_reflns_reduction_process 'perpendicular monochr Lp'
_diffrn_reflns_theta_max 67.42
_diffrn_reflns_theta_min 2.48
_diffrn_standards_decay_% none
_diffrn_standards_interval_time 90
_diffrn_standards_number 2
_exptl_absorpt_coefficient_mu .882
_exptl_absorpt_correction_T_max .957
_exptl_absorpt_correction_T_min .794
_exptl_absorpt_correction_type \y-scan
_exptl_absorpt_process_details '(North et al., 1968)'
_exptl_crystal_colour colourless
_exptl_crystal_density_diffrn 1.369
_exptl_crystal_density_meas ?
_exptl_crystal_description 'rectangular plate'
_exptl_crystal_F_000 536
_exptl_crystal_size_max .43
_exptl_crystal_size_mid .33
_exptl_crystal_size_min .05
_refine_diff_density_max .13
_refine_diff_density_min -.13
_refine_ls_extinction_method none
_refine_ls_goodness_of_fit_all 1.080
_refine_ls_goodness_of_fit_ref 1.081
_refine_ls_hydrogen_treatment mixed
_refine_ls_matrix_type full
_refine_ls_number_constraints 0
_refine_ls_number_parameters 171
_refine_ls_number_reflns 1208
_refine_ls_number_restraints 0
_refine_ls_R_factor_all .032
_refine_ls_R_factor_gt .032
_refine_ls_shift/su_max <0.001
_refine_ls_shift/su_mean <0.001
_refine_ls_structure_factor_coef F
_refine_ls_weighting_details 'w = k/[(a+b Fo)^2^(c+d(sin\q)/\l)]'
_refine_ls_weighting_scheme calc
_refine_ls_wR_factor_all .04
_refine_ls_wR_factor_ref .040
_reflns_number_gt 1208
_reflns_number_total 1208
_reflns_threshold_expression I>0
_cod_data_source_file gd1120.cif
_cod_data_source_block II
_cod_depositor_comments
;
The following automatic conversions were performed:

'_chemical_melting_point' value '395-396' was changed to '395.5(5)' -
the average value was taken and precision was estimated.

Automatic conversion script
Id: cif_fix_values 1646 2011-03-28 12:23:43Z adriana 

The following automatic conversions were performed:

'_chemical_melting_point' value '395-396' was changed to '395.5(5)' -
the average value was taken and precision was estimated.

Automatic conversion script
Id: cif_fix_values 1715 2011-07-08 13:25:40Z adriana 

The following automatic conversions were performed:

'_exptl_crystal_density_meas' value 'not measured' was changed to '?'
- the value is perceived as not measured.

Automatic conversion script
Id: cif_fix_values 3008 2015-01-20 13:52:24Z robertas 
;
_cod_original_sg_symbol_H-M 'C 2'
_cod_database_code 2011803
_cod_database_fobs_code 2011803

loop_
_symmetry_equiv_pos_as_xyz
+x,+y,+z
-x,+y,-z
1/2+x,1/2+y,+z
1/2-x,1/2+y,-z

loop_
_atom_site_label
_atom_site_fract_x
_atom_site_fract_y
_atom_site_fract_z
_atom_site_U_iso_or_equiv
_atom_site_adp_type
_atom_site_calc_flag
_atom_site_calc_attached_atom
_atom_site_occupancy
_atom_site_disorder_assembly
_atom_site_disorder_group
O1 -.05617(13) .45000 .40193(9) .05042 Uani ? ? 1.0 ? ?
O2 .17482(14) .5584(5) .48498(9) .05069 Uani ? ? 1.0 ? ?
O3 .14253(16) .1487(5) .40399(11) .05179 Uani ? ? 1.0 ? ?
O4 .15252(13) .4803(5) .23568(9) .04512 Uani ? ? 1.0 ? ?
O5 -.01289(14) .6683(5) .30754(9) .04462 Uani ? ? 1.0 ? ?
C1 .0149(2) .6359(6) .38552(13) .04332 Uani ? ? 1.0 ? ?
C2 .14017(19) .5739(6) .40580(12) .03751 Uani ? ? 1.0 ? ?
C3 .16910(17) .3513(6) .36660(12) .03725 Uani ? ? 1.0 ? ?
C4 .10141(18) .3392(6) .28520(11) .03846 Uani ? ? 1.0 ? ?
C5 -.01856(18) .4330(6) .28036(12) .04094 Uani ? ? 1.0 ? ?
C6 -.08476(19) .3149(7) .33444(13) .04869 Uani ? ? 1.0 ? ?
C7 .2379(2) .3640(7) .20513(15) .05073 Uani ? ? 1.0 ? ?
C8 .28658(18) .5257(6) .15410(12) .04184 Uani ? ? 1.0 ? ?
C9 .3955(2) .4879(7) .13973(14) .05165 Uani ? ? 1.0 ? ?
C10 .4411(2) .6339(8) .09248(15) .05999 Uani ? ? 1.0 ? ?
C11 .3808(3) .8221(7) .05976(15) .06002 Uani ? ? 1.0 ? ?
C12 .2728(3) .8619(8) .07337(16) .06217 Uani ? ? 1.0 ? ?
C13 .2266(2) .7155(7) .12012(15) .05387 Uani ? ? 1.0 ? ?
H21 .124(3) .458(7) .5031(17) .05200 Uiso ? ? 1.0 ? ?
H31 .191(3) .124(8) .449(2) .04327 Uiso ? ? 1.0 ? ?
H1 -.00104 .78835 .41279 .04500 Uiso ? ? 1.0 ? ?
H2 .18807 .71074 .39033 .03900 Uiso ? ? 1.0 ? ?
H3 .25553 .35077 .36482 .03900 Uiso ? ? 1.0 ? ?
H4 .09727 .16747 .26747 .04000 Uiso ? ? 1.0 ? ?
H5 -.06030 .42915 .22483 .04200 Uiso ? ? 1.0 ? ?
H6a -.05989 .14350 .34368 .05000 Uiso ? ? 1.0 ? ?
H6b -.17162 .32262 .31379 .05000 Uiso ? ? 1.0 ? ?
H7a .20315 .22027 .17485 .05400 Uiso ? ? 1.0 ? ?
H7b .30189 .31111 .24859 .05400 Uiso ? ? 1.0 ? ?
H9 .44244 .34797 .16471 .05400 Uiso ? ? 1.0 ? ?
H10 .52244 .60283 .08167 .06300 Uiso ? ? 1.0 ? ?
H11 .41584 .93377 .02487 .06400 Uiso ? ? 1.0 ? ?
H12 .22663 1.00363 .04864 .06500 Uiso ? ? 1.0 ? ?
H13 .14514 .74802 .13021 .05700 Uiso ? ? 1.0 ? ?

loop_
_atom_site_aniso_label
_atom_site_aniso_U_11
_atom_site_aniso_U_22
_atom_site_aniso_U_33
_atom_site_aniso_U_12
_atom_site_aniso_U_13
_atom_site_aniso_U_23
O1 .04494 .06662 .04933 -.00574 .01609 .00191
O2 .05315 .06256 .04005 -.01965 .00321 -.00167
O3 .05727 .03655 .05970 -.00586 -.01076 .01239
O4 .04914 .04473 .05110 .00684 .01962 .00275
O5 .04728 .04319 .04854 .00937 .00615 .00690
C1 .04707 .04286 .04552 .00344 .01190 -.00154
C2 .04130 .03647 .03946 -.00667 .00649 .00096
C3 .03429 .03569 .04618 .00005 .00288 .00207
C4 .04225 .03910 .04032 -.00028 .00698 -.00161
C5 .03887 .04738 .03946 -.00058 .00282 .00103
C6 .03810 .06119 .05137 -.00748 .00683 .00270
C7 .04770 .05025 .06327 .00938 .02338 .00118
C8 .04262 .04726 .04196 .00279 .00850 -.00635
C9 .04469 .06305 .05344 .00781 .01202 .00117
C10 .05022 .08175 .05690 .00388 .01980 .00495
C11 .07015 .06875 .05214 -.00127 .02242 .00404
C12 .07449 .06169 .05994 .01374 .02003 .00901
C13 .05217 .05875 .05901 .01383 .01848 .00355
O1 .0440(8) .0626(11) .0473(8) -.0053(9) .0153(6) .0014(9)
O2 .0524(9) .0603(11) .0371(8) -.0193(9) .0019(6) -.0019(8)
O3 .0552(10) .0336(9) .0583(10) -.0057(8) -.0122(8) .0126(8)
O4 .0486(8) .0414(9) .0491(8) .0066(8) .0189(7) .0027(8)
O5 .0459(8) .0410(9) .0457(9) .0098(8) .0047(6) .0068(8)
C1 .0466(11) .0405(12) .0441(11) .0037(11) .0116(9) -.0017(11)
C2 .0403(11) .0349(12) .0368(11) -.0076(10) .0053(9) .0008(9)
C3 .0329(9) .0331(10) .0439(11) -.0007(9) .0020(8) .0021(10)
C4 .0399(10) .0366(11) .0385(10) -.0009(10) .0061(8) -.0014(10)
C5 .0382(10) .0448(13) .0380(11) -.0012(10) .0018(8) .0012(10)
C6 .0374(10) .0591(17) .0490(12) -.0070(12) .0061(9) .0021(12)
C7 .0477(12) .0494(15) .0599(13) .0100(12) .0223(10) .0013(13)
C8 .0416(11) .0434(13) .0405(10) .0033(11) .0072(9) -.0061(10)
C9 .0433(11) .0614(17) .0513(12) .0076(13) .0113(9) .0014(13)
C10 .0501(13) .079(2) .0542(14) .0043(15) .0183(11) .0043(16)
C11 .0695(16) .064(2) .0502(13) -.0022(16) .0216(12) .0041(14)
C12 .0731(17) .0591(17) .0572(14) .0133(16) .0192(13) .0094(15)
C13 .0514(13) .0562(17) .0570(14) .0143(13) .0177(11) .0036(13)

loop_
_atom_type_symbol
_atom_type_scat_dispersion_real
_atom_type_scat_dispersion_imag
_atom_type_scat_source
C .017 .009 'International tables'
H 0 0 'International tables'
O .047 .032 'International tables'

loop_
_geom_angle_atom_site_label_1
_geom_angle_atom_site_label_2
_geom_angle_atom_site_label_3
_geom_angle
_geom_angle_publ_flag
C1 O1 C6 106.8(2) ?
H21 O2 C2 107(2) ?
H31 O3 C3 113(3) ?
C7 O4 C4 113.5(3) ?
C1 O5 C5 101.9(2) ?
H1 C1 O5 109.5 ?
H1 C1 O1 111.4 ?
H1 C1 C2 109.9 ?
O5 C1 O1 105.4(2) ?
O5 C1 C2 108.7(2) ?
O1 C1 C2 111.9(2) ?
H2 C2 O2 104.0 ?
H2 C2 C1 109.0 ?
H2 C2 C3 109.0 ?
O2 C2 C1 110.8(2) ?
O2 C2 C3 111.4(2) yes
C1 C2 C3 112.3(2) ?
H3 C3 O3 108.8 ?
H3 C3 C2 109.0 ?
H3 C3 C4 109.0 ?
O3 C3 C2 112.3(2) yes
O3 C3 C4 107.1(2) yes
C2 C3 C4 110.7(2) ?
H4 C4 O4 110.5 ?
H4 C4 C5 109.1 ?
H4 C4 C3 108.9 ?
O4 C4 C5 105.6(2) yes
O4 C4 C3 111.1(2) yes
C5 C4 C3 111.5(2) ?
H5 C5 O5 109.6 ?
H5 C5 C4 109.5 ?
H5 C5 C6 113.3 ?
O5 C5 C4 109.1(2) ?
O5 C5 C6 101.4(2) ?
C4 C5 C6 113.5(2) ?
H6a C6 H6b 109.8 ?
H6a C6 O1 111.1 ?
H6a C6 C5 111.1 ?
H6b C6 O1 110.7 ?
H6b C6 C5 110.6 ?
O1 C6 C5 103.4(2) ?
H7a C7 H7b 109.7 ?
H7a C7 O4 109.5 ?
H7a C7 C8 109.5 ?
H7b C7 O4 109.3 ?
H7b C7 C8 109.3 ?
O4 C7 C8 109.6(3) ?
C13 C8 C9 117.9(3) ?
C13 C8 C7 122.2(2) ?
C9 C8 C7 119.9(3) ?
H9 C9 C10 119.8 ?
H9 C9 C8 119.6 ?
C10 C9 C8 120.6(3) ?
H10 C10 C11 119.4 ?
H10 C10 C9 120.0 ?
C11 C10 C9 120.7(3) ?
H11 C11 C10 120.6 ?
H11 C11 C12 119.9 ?
C10 C11 C12 119.4(3) ?
H12 C12 C13 120.2 ?
H12 C12 C11 119.8 ?
C13 C12 C11 120.1(3) ?
H13 C13 C12 119.3 ?
H13 C13 C8 119.4 ?
C12 C13 C8 121.3(3) ?

loop_
_geom_bond_atom_site_label_1
_geom_bond_atom_site_label_2
_geom_bond_site_symmetry_1
_geom_bond_site_symmetry_2
_geom_bond_distance
_geom_bond_publ_flag
O1 C1 . . 1.430(3) ?
O1 C6 . . 1.435(3) ?
O2 H21 . . .94(4) ?
O2 C2 . . 1.420(3) yes
O3 H31 . . .93(3) ?
O3 C3 . . 1.412(4) yes
O4 C7 . . 1.414(4) ?
O4 C4 . . 1.425(3) ?
O5 C1 . . 1.402(3) ?
O5 C5 . . 1.437(4) ?
C1 H1 . . 1.040 ?
C1 C2 . . 1.522(3) ?
C2 H2 . . 1.041 ?
C2 C3 . . 1.532(4) ?
C3 H3 . . 1.041 ?
C3 C4 . . 1.549(3) ?
C4 H4 . . 1.037 ?
C4 C5 . . 1.522(3) ?
C5 H5 . . 1.039 ?
C5 C6 . . 1.524(4) ?
C6 H6a . . 1.034 ?
C6 H6b . . 1.041 ?
C7 H7a . . 1.036 ?
C7 H7b . . 1.040 ?
C7 C8 . . 1.499(4) ?
C8 C13 . . 1.388(4) ?
C8 C9 . . 1.391(3) ?
C9 H9 . . 1.038 ?
C9 C10 . . 1.378(5) ?
C10 H10 . . 1.042 ?
C10 C11 . . 1.374(5) ?
C11 H11 . . 1.039 ?
C11 C12 . . 1.379(5) ?
C12 H12 . . 1.040 ?
C12 C13 . . 1.376(5) ?
C13 H13 . . 1.041 ?

loop_
_geom_contact_atom_site_label_1
_geom_contact_atom_site_label_2
_geom_contact_distance
_geom_contact_site_symmetry_2
H6a H6b 1.698 .
H7a H7b 1.698 .
O2 H31 1.85(3) 4_556
C2 H21 1.92(3) .
O2 H2 1.953 .
C3 H31 1.97(4) .
O5 H1 2.005 .
O3 H3 2.006 .
O4 H7a 2.012 .
O4 H7b 2.013 .
O1 H21 2.03(3) 2_556
O4 H4 2.034 .
O5 H5 2.036 .
O1 H6a 2.049 .
O1 H6b 2.049 .
O1 H1 2.052 .
C8 H7a 2.087 .
C8 H7b 2.088 .
C12 H13 2.093 .
C11 H10 2.093 .
C10 H9 2.097 .
C11 H12 2.099 .
C12 H11 2.100 .
C13 H12 2.101 .
C9 H10 2.103 .
C5 H4 2.103 .
C10 H11 2.104 .
C8 H13 2.104 .
C1 H2 2.105 .
C8 H9 2.106 .
C4 H5 2.110 .
C2 H3 2.114 .
C3 H2 2.114 .
C2 H1 2.115 .
C3 H4 2.125 .
C5 H6b 2.127 .
C5 H6a 2.128 .
C4 H3 2.129 .
C6 H5 2.156 .
C1 C5 2.205(4) .
H31 H3 2.24(4) .
O1 O5 2.252(3) .
H3 H7b 2.278 .
O5 C6 2.292(4) .
H4 H7a 2.294 .
H2 H3 2.298 .
C1 C6 2.300(5) .
O1 C5 2.323(3) .
H5 H6b 2.346 .
O4 C5 2.348(3) .
H11 H11 2.349 2_655
H21 H31 2.36(6) .
C4 C7 2.373(4) .
O5 C2 2.376(3) .
C10 C12 2.378(5) .
O4 C8 2.380(3) .
C9 C13 2.381(4) .
O3 C4 2.382(3) .
C11 C13 2.387(4) .
C9 C11 2.392(5) .
C8 C10 2.406(4) .
H12 H13 2.408 .
C8 C12 2.409(5) .
O5 C4 2.411(4) .
H1 H2 2.413 .
H11 H12 2.414 .
H9 H10 2.415 .
H10 H11 2.416 .
H21 H31 2.42(5) 4_556
O2 C1 2.422(3) .
O5 H7b 2.426 3_455
H4 H5 2.429 .
H1 H6a 2.431 1_565
O3 H4 2.433 .
O2 C3 2.439(3) .
O4 H13 2.439 .
O3 C2 2.445(4) .
O1 C2 2.446(3) .
H2 H6b 2.446 3
O4 C3 2.454(3) .
C7 H4 2.462 .
H7b H9 2.468 .
O3 H6a 2.474 .
C7 C9 2.502(4) .
C1 H21 2.51(3) .
H4 H6a 2.527 .
C7 C13 2.528(5) .
C2 C4 2.535(3) .
C1 C3 2.535(4) .
O4 H5 2.538 .
C3 C5 2.539(3) .
C4 C6 2.548(3) .
O4 H3 2.549 .
O3 H21 2.56(4) .
O1 H21 2.57(3) .
H3 H4 2.570 .
H10 H13 2.575 3_545
H7a H10 2.583 3_445
O2 H31 2.60(4) .
O3 H2 2.597 1_545
H31 H2 2.60(4) 1_545
C4 H7b 2.607 .
C4 H7a 2.608 .
O5 H2 2.608 .
C4 H6a 2.616 .
O2 H1 2.627 .
C9 H7b 2.636 .
H5 H9 2.644 3_455
H7a H12 2.658 1_545
H4 H7b 2.665 .
H9 H13 2.674 3_545
C7 H9 2.680 .
H10 H12 2.680 3_545
C3 H21 2.69(3) .
H5 H6a 2.703 .
O3 H1 2.715 1_545
C7 H13 2.721 .
H21 H2 2.72(4) .
C2 H31 2.74(4) .
O2 O3 2.741(2) 4_556
O5 H9 2.743 3_455
C10 C13 2.744(4) .
C9 C12 2.755(5) .
O1 O2 2.761(3) 2_556
H21 H1 2.76(3) .
O2 O3 2.764(4) .
O4 C13 2.764(4) .
O5 H6b 2.766 .
O4 O5 2.775(3) .
C8 C11 2.788(4) .
O2 H3 2.798 .
C2 C5 2.805(3) .
C6 H4 2.807 .
C1 C4 2.818(4) .
C11 H12 2.819 4_545
H5 H7b 2.825 3_455
C7 H3 2.857 .
H3 H6a 2.858 3
H7a H13 2.882 1_545
H6a H7b 2.886 3_445
O5 H6a 2.887 1_565
C3 H7b 2.889 .
O5 C3 2.895(3) .
H10 H11 2.895 2_655
H10 H10 2.905 2_655
H1 H3 2.911 3_455
C4 H2 2.923 .
C9 H7a 2.932 .
C10 H5 2.936 3
O1 C3 2.936(3) .
O1 O3 2.938(3) .
O3 C6 2.946(3) .
C3 H6a 2.952 .
H21 H21 2.95(4) 2_556
C9 H5 2.965 3
O1 O2 2.968(2) .
C12 H7a 2.975 1_565
C1 H6b 2.979 .
H21 H1 2.98(4) 2_556
H31 H1 2.99(4) 1_545
H7a H9 2.995 .
C3 C6 2.999(3) .
C11 H5 3.004 3
H4 H9 3.005 3_445
C1 H21 3.01(3) 2_556
C12 H12 3.018 4_545
C2 H31 3.02(3) 4_556
C1 H6a 3.024 .
C5 H7b 3.039 3_455
O4 H6b 3.039 3
H6b H7b 3.040 3_455
H31 H2 3.04(3) 4_546
H21 H2 3.04(3) 4_546
H3 H6b 3.043 3
C13 H7a 3.044 .
C10 H12 3.045 4_545
O4 H2 3.054 .
C8 H5 3.088 3
C13 H7a 3.095 1_565
C1 H6a 3.106 1_565
C12 H5 3.112 3
C1 H5 3.118 .
C6 H2 3.124 3_445
C5 H1 3.125 .
O1 C4 3.137(3) .
O3 C5 3.138(3) .
C13 H5 3.143 3
C2 C6 3.146(4) .
C6 H1 3.148 .
H1 H1 3.148 2_556
O4 C2 3.151(3) .
C5 H9 3.151 3_455
O5 H6a 3.159 .
H11 H12 3.159 4_545
H6b H7b 3.163 3_445
C11 H11 3.164 2_655
C6 H21 3.17(3) 2_556
C3 C7 3.172(4) .
O2 H3 3.175 4_556
O3 C1 3.180(4) .
H7a H13 3.184 .
O3 H21 3.19(3) 4_546
O1 H5 3.195 .
C9 H4 3.201 3
O1 H3 3.210 3_455
C4 H31 3.22(4) .
O2 H2 3.232 4_546
H21 H3 3.24(3) .
C11 H10 3.244 2_655
C10 H10 3.259 2_655
C10 H7a 3.262 3
H31 H6a 3.26(3) .
H5 H7a 3.275 3_455
C10 H13 3.280 3_545
C13 H11 3.287 4_545
H31 H4 3.29(3) .
C13 H10 3.288 3_455
C2 H31 3.29(4) 1_565
O5 H4 3.293 1_565
O3 H2 3.294 .
C13 H7b 3.296 .
C5 H2 3.296 .
O2 H1 3.297 2_556
H2 H6a 3.298 3
O5 H3 3.300 3_455
O5 H4 3.301 .
C1 H3 3.301 3_455
O3 C2 3.305(4) 1_545
H11 H13 3.305 4
O2 H21 3.31(4) 4_556
O3 C1 3.310(4) 1_545
C8 H6b 3.313 3
C10 H12 3.319 .
C12 H10 3.320 .
C13 H9 3.324 .
C11 H13 3.325 .
C9 H13 3.325 3_545
O1 H2 3.326 .
C9 H13 3.327 .
C13 H11 3.327 .
O2 H31 3.33(4) 1_565
C11 H9 3.327 .
O1 H2 3.330 3_445
C12 H10 3.330 3_455
H3 H6b 3.334 3_545
C9 H11 3.335 .
H4 H10 3.338 3_445
C8 H12 3.348 .
C8 H10 3.348 .
H21 H6b 3.35(3) 2_556
C7 H6b 3.350 3

loop_
_geom_hbond_atom_site_label_D
_geom_hbond_atom_site_label_H
_geom_hbond_atom_site_label_A
_geom_hbond_site_symmetry_D
_geom_hbond_site_symmetry_H
_geom_hbond_site_symmetry_A
_geom_hbond_distance_DH
_geom_hbond_distance_HA
_geom_hbond_distance_DA
_geom_hbond_angle_DHA
_geom_hbond_publ_flag
O2 H21 O1 1_555 1_555 2_556 .94(4) 2.03(2) 2.761(3) 134(3) yes
O2 H21 O3 1_555 1_555 1_555 .94(4) 2.56(4) 2.764(3) 92(2) ?
O3 H31 O2 1_555 1_555 4_546 .93(3) 1.85(3) 2.741(2) 159(4) yes
C2 H2 O3 1_555 1_555 1_565 1.04 2.60 3.305(4) 125 yes
C7 H7b O5 1_555 1_555 3_545 1.04 2.43 3.409(3) 157 yes
C5 H5 Cg 1_555 1_555 3_445 1.04 2.71 3.635(3) 148 yes

loop_
_geom_torsion_atom_site_label_1
_geom_torsion_atom_site_label_2
_geom_torsion_atom_site_label_3
_geom_torsion_atom_site_label_4
_geom_torsion
C6 O1 C1 O5 25.0(3)
C6 O1 C1 C2 -92.9(2)
C6 O1 C1 H1 143.6
C1 O1 C6 C5 3.0(2)
C1 O1 C6 H6a 122.2
C1 O1 C6 H6b -115.5
H21 O2 C2 C1 52(2)
H21 O2 C2 C3 -74(2)
H21 O2 C2 H2 169(2)
H31 O3 C3 C2 -72(3)
H31 O3 C3 C4 167(3)
H31 O3 C3 H3 49(3)
C7 O4 C4 C3 87.1(3)
C7 O4 C4 C5 -151.8(2)
C7 O4 C4 H4 -34.0
C4 O4 C7 C8 -179.9(2)
C4 O4 C7 H7a 60.1
C4 O4 C7 H7b -60.1
C5 O5 C1 O1 -43.8(2)
C5 O5 C1 C2 76.3(3)
C5 O5 C1 H1 -163.7
C1 O5 C5 C4 -75.9(2)
C1 O5 C5 C6 44.1(2)
C1 O5 C5 H5 164.1
O1 C1 C2 O2 -69.0(3)
O1 C1 C2 C3 56.2(3)
O1 C1 C2 H2 177.1
O5 C1 C2 O2 175.1(3)
O5 C1 C2 C3 -59.7(3)
O5 C1 C2 H2 61.2
H1 C1 C2 O2 55.3
H1 C1 C2 C3 -179.5
H1 C1 C2 H2 -58.6
O2 C2 C3 O3 43.8(2)
O2 C2 C3 C4 163.4(2)
O2 C2 C3 H3 -76.8
C1 C2 C3 O3 -81.1(2)
C1 C2 C3 C4 38.4(3)
C1 C2 C3 H3 158.2
H2 C2 C3 O3 158.0
H2 C2 C3 C4 -82.4
H2 C2 C3 H3 37.4
O3 C3 C4 O4 -157.5(2)
O3 C3 C4 C5 84.9(3)
O3 C3 C4 H4 -35.6
C2 C3 C4 O4 79.8(3)
C2 C3 C4 C5 -37.8(3)
C2 C3 C4 H4 -158.2
H3 C3 C4 O4 -40.0
H3 C3 C4 C5 -157.6
H3 C3 C4 H4 82.0
O4 C4 C5 O5 -63.3(2)
O4 C4 C5 C6 -175.6(2)
O4 C4 C5 H5 56.7
C3 C4 C5 O5 57.5(3)
C3 C4 C5 C6 -54.8(3)
C3 C4 C5 H5 177.5
H4 C4 C5 O5 177.9
H4 C4 C5 C6 65.6
H4 C4 C5 H5 -62.1
O5 C5 C6 O1 -28.8(2)
O5 C5 C6 H6a -148.0
O5 C5 C6 H6b 89.7
C4 C5 C6 O1 88.1(3)
C4 C5 C6 H6a -31.1
C4 C5 C6 H6b -153.4
H5 C5 C6 O1 -146.1
H5 C5 C6 H6a 94.6
H5 C5 C6 H6b -27.7
O4 C7 C8 C9 156.1(2)
O4 C7 C8 C13 -23.7(3)
H7a C7 C8 C9 -83.8
H7a C7 C8 C13 96.4
H7b C7 C8 C9 36.4
H7b C7 C8 C13 -143.4
C7 C8 C9 C10 179.5(3)
C7 C8 C9 H9 -.3
C13 C8 C9 C10 -.7(4)
C13 C8 C9 H9 179.6
C7 C8 C13 C12 -179.9(3)
C7 C8 C13 H13 .1
C9 C8 C13 C12 .2(4)
C9 C8 C13 H13 -179.7
C8 C9 C10 C11 1.2(5)
C8 C9 C10 H10 -179.3
H9 C9 C10 C11 -179.0
H9 C9 C10 H10 .4
C9 C10 C11 C12 -1.3(5)
C9 C10 C11 H11 178.9
H10 C10 C11 C12 179.3
H10 C10 C11 H11 -.5
C10 C11 C12 C13 .8(5)
C10 C11 C12 H12 -179.8
H11 C11 C12 C13 -179.4
H11 C11 C12 H12 .0
C11 C12 C13 C8 -.3(5)
C11 C12 C13 H13 179.6
H12 C12 C13 C8 -179.7
H12 C12 C13 H13 .2

loop_
_cod_related_entry_id
_cod_related_entry_database
_cod_related_entry_code
1 ChemSpider 21182200
